data_4121172
loop_
_publ_author_name
'Martin Haehnel'
'Sven Hansen'
'Kathleen Schubert'
'Perdita Arndt'
'Anke Spannenberg'
'Haijun Jiao'
'Uwe Rosenthal'

_publ_section_title
;
 Synthesis, Characterization and Reactivity of Group 4 Metallocene
 Bis(diphenylphosphino)acetylene Complexes-A Reactivity and Bonding Study
;
_journal_name_full 'Journal of the American Chemical Society'
_journal_page_first 17556
_journal_page_last 17565
_journal_paper_doi 10.1021/ja409320k
_journal_volume 135
_journal_year 2013
_chemical_formula_sum 'C49.5 H48 P2 Zr'
_chemical_formula_weight 796.04
_chemical_name_systematic
; 
 ? 
;
_space_group_IT_number 15
_symmetry_cell_setting monoclinic
_symmetry_space_group_name_Hall '-C 2yc'
_symmetry_space_group_name_H-M 'C 1 2/c 1'
_atom_sites_solution_hydrogens geom
_atom_sites_solution_primary direct
_atom_sites_solution_secondary difmap
_audit_creation_method SHELXL-97
_cell_angle_alpha 90.00
_cell_angle_beta 97.8370(10)
_cell_angle_gamma 90.00
_cell_formula_units_Z 8
_cell_length_a 18.1360(3)
_cell_length_b 12.8709(2)
_cell_length_c 33.6094(6)
_cell_measurement_reflns_used 9966
_cell_measurement_temperature 150(2)
_cell_measurement_theta_max 28.53
_cell_measurement_theta_min 2.45
_cell_volume 7772.1(2)
_computing_cell_refinement 'SAINT (Bruker, 2009)'
_computing_data_collection 'APEX2 (Bruker, 2012)'
_computing_data_reduction SAINT
_computing_structure_refinement 'SHELXL-97 (Sheldrick, 2008)'
_computing_structure_solution 'SHELXS-97 (Sheldrick, 2008)'
_diffrn_ambient_temperature 150(2)
_diffrn_measured_fraction_theta_full 1.000
_diffrn_measured_fraction_theta_max 1.000
_diffrn_measurement_device_type 'Bruker Kappa APEX II Duo'
_diffrn_measurement_method 'omega and phi scans'
_diffrn_radiation_monochromator 'curved graphite'
_diffrn_radiation_source 'fine-focus sealed tube'
_diffrn_radiation_type MoK\a
_diffrn_radiation_wavelength 0.71073
_diffrn_reflns_av_R_equivalents 0.0419
_diffrn_reflns_av_sigmaI/netI 0.0219
_diffrn_reflns_limit_h_max 23
_diffrn_reflns_limit_h_min -23
_diffrn_reflns_limit_k_max 16
_diffrn_reflns_limit_k_min -16
_diffrn_reflns_limit_l_max 43
_diffrn_reflns_limit_l_min -43
_diffrn_reflns_number 79997
_diffrn_reflns_theta_full 27.50
_diffrn_reflns_theta_max 27.50
_diffrn_reflns_theta_min 1.95
_exptl_absorpt_coefficient_mu 0.400
_exptl_absorpt_correction_T_max 1.00
_exptl_absorpt_correction_T_min 0.94
_exptl_absorpt_correction_type multi-scan
_exptl_absorpt_process_details 'SADABS (Bruker, 2008)'
_exptl_crystal_colour green
_exptl_crystal_density_diffrn 1.361
_exptl_crystal_description prism
_exptl_crystal_F_000 3320
_exptl_crystal_size_max 0.40
_exptl_crystal_size_mid 0.27
_exptl_crystal_size_min 0.19
_refine_diff_density_max 1.038
_refine_diff_density_min -0.650
_refine_diff_density_rms 0.062
_refine_ls_extinction_method none
_refine_ls_goodness_of_fit_ref 1.066
_refine_ls_hydrogen_treatment mixed
_refine_ls_matrix_type full
_refine_ls_number_parameters 477
_refine_ls_number_reflns 8933
_refine_ls_number_restraints 63
_refine_ls_restrained_S_all 1.074
_refine_ls_R_factor_all 0.0446
_refine_ls_R_factor_gt 0.0368
_refine_ls_shift/su_max 0.001
_refine_ls_shift/su_mean 0.000
_refine_ls_structure_factor_coef Fsqd
_refine_ls_weighting_details 'calc w=1/[\s^2^(Fo^2^)+(0.0328P)^2^+17.7333P] where P=(Fo^2^+2Fc^2^)/3'
_refine_ls_weighting_scheme calc
_refine_ls_wR_factor_gt 0.0839
_refine_ls_wR_factor_ref 0.0886
_reflns_number_gt 7762
_reflns_number_total 8933
_reflns_threshold_expression >2sigma(I)
_cod_data_source_file ja409320k_si_004.cif
_cod_data_source_block ax0263
_cod_original_formula_sum 'C49.50 H48 P2 Zr'
_cod_database_code 4121172

loop_
_symmetry_equiv_pos_as_xyz
'x, y, z'
'-x, y, -z+1/2'
'x+1/2, y+1/2, z'
'-x+1/2, y+1/2, -z+1/2'
'-x, -y, -z'
'x, -y, z-1/2'
'-x+1/2, -y+1/2, -z'
'x+1/2, -y+1/2, z-1/2'

loop_
_atom_site_label
_atom_site_type_symbol
_atom_site_fract_x
_atom_site_fract_y
_atom_site_fract_z
_atom_site_U_iso_or_equiv
_atom_site_adp_type
_atom_site_occupancy
_atom_site_symmetry_multiplicity
_atom_site_calc_flag
_atom_site_refinement_flags
_atom_site_disorder_assembly
_atom_site_disorder_group
C1 C 0.25997(11) 0.56946(16) 0.14765(6) 0.0224(4) Uani 1 1 d . . .
C2 C 0.30759(11) 0.57103(15) 0.12088(6) 0.0210(4) Uani 1 1 d . . .
C3 C 0.45496(12) 0.37672(19) 0.18802(7) 0.0308(5) Uani 1 1 d . A .
H3 H 0.4804 0.3298 0.1728 0.037 Uiso 1 1 calc R . .
C4 C 0.45731(12) 0.4865(2) 0.18567(7) 0.0306(5) Uani 1 1 d . . .
H4 H 0.4842 0.5260 0.1686 0.037 Uiso 1 1 calc R . .
C5 C 0.41254(12) 0.52681(19) 0.21333(7) 0.0303(5) Uani 1 1 d . A .
C6 C 0.40003(14) 0.6381(2) 0.22483(7) 0.0382(6) Uani 1 1 d D . .
H6A H 0.3580 0.6675 0.2064 0.046 Uiso 0.704(5) 1 calc PR A 1
H6B H 0.4450 0.6795 0.2220 0.046 Uiso 0.704(5) 1 calc PR A 1
H6C H 0.3831 0.6802 0.2007 0.046 Uiso 0.296(5) 1 calc PR A 2
H6D H 0.4466 0.6687 0.2387 0.046 Uiso 0.296(5) 1 calc PR A 2
C9 C 0.33701(16) 0.4548(2) 0.26613(8) 0.0461(7) Uani 1 1 d D . .
H9A H 0.3646 0.4254 0.2910 0.055 Uiso 0.704(5) 1 calc PR A 1
H9B H 0.2895 0.4165 0.2600 0.055 Uiso 0.704(5) 1 calc PR A 1
H9C H 0.3536 0.4013 0.2866 0.055 Uiso 0.296(5) 1 calc PR A 2
H9D H 0.2844 0.4396 0.2557 0.055 Uiso 0.296(5) 1 calc PR A 2
C10 C 0.38230(12) 0.4415(2) 0.23190(6) 0.0317(5) Uani 1 1 d . A .
C11 C 0.40887(13) 0.34874(19) 0.21644(7) 0.0324(5) Uani 1 1 d . . .
C12 C 0.38769(15) 0.2395(2) 0.22660(8) 0.0414(6) Uani 1 1 d . A .
H12A H 0.3458 0.2417 0.2426 0.050 Uiso 1 1 calc R . .
H12B H 0.4304 0.2054 0.2430 0.050 Uiso 1 1 calc R . .
C13 C 0.36477(15) 0.17598(19) 0.18777(8) 0.0395(6) Uani 1 1 d . . .
H13A H 0.4097 0.1590 0.1753 0.047 Uiso 1 1 calc R A .
H13B H 0.3416 0.1099 0.1947 0.047 Uiso 1 1 calc R . .
C14 C 0.31065(13) 0.23519(17) 0.15804(7) 0.0298(5) Uani 1 1 d . A .
C15 C 0.24406(13) 0.28385(17) 0.16614(8) 0.0318(5) Uani 1 1 d . . .
H15 H 0.2244 0.2809 0.1909 0.038 Uiso 1 1 calc R A .
C16 C 0.21168(12) 0.33737(17) 0.13138(7) 0.0289(5) Uani 1 1 d . A .
H16 H 0.1665 0.3757 0.1287 0.035 Uiso 1 1 calc R . .
C17 C 0.25835(12) 0.32390(17) 0.10135(7) 0.0265(4) Uani 1 1 d . . .
C18 C 0.24782(13) 0.3604(2) 0.05842(7) 0.0341(5) Uani 1 1 d . A .
H18A H 0.2321 0.4341 0.0573 0.041 Uiso 1 1 calc R . .
H18B H 0.2082 0.3189 0.0426 0.041 Uiso 1 1 calc R . .
C19 C 0.32022(15) 0.3490(2) 0.04036(8) 0.0403(6) Uani 1 1 d . . .
H19A H 0.3101 0.3595 0.0109 0.048 Uiso 1 1 calc R A .
H19B H 0.3558 0.4033 0.0516 0.048 Uiso 1 1 calc R . .
C20 C 0.35497(15) 0.2426(2) 0.04909(8) 0.0405(6) Uani 1 1 d . A .
H20A H 0.3985 0.2351 0.0345 0.049 Uiso 1 1 calc R . .
H20B H 0.3184 0.1883 0.0392 0.049 Uiso 1 1 calc R . .
C21 C 0.37976(13) 0.22664(19) 0.09404(7) 0.0340(5) Uani 1 1 d . . .
H21A H 0.3912 0.1523 0.0994 0.041 Uiso 1 1 calc R A .
H21B H 0.4256 0.2672 0.1025 0.041 Uiso 1 1 calc R . .
C22 C 0.31957(12) 0.26087(16) 0.11792(7) 0.0269(4) Uani 1 1 d . A .
C23 C 0.12084(7) 0.55470(12) 0.17579(5) 0.0282(5) Uani 1 1 d G . .
C24 C 0.05349(8) 0.53661(13) 0.15171(4) 0.0396(6) Uani 1 1 d G . .
H24 H 0.0407 0.5753 0.1277 0.048 Uiso 1 1 calc R . .
C25 C 0.00482(7) 0.46186(15) 0.16276(5) 0.0479(7) Uani 1 1 d G . .
H25 H -0.0412 0.4495 0.1463 0.057 Uiso 1 1 calc R . .
C26 C 0.02350(9) 0.40520(13) 0.19789(6) 0.0506(7) Uani 1 1 d G . .
H26 H -0.0098 0.3541 0.2054 0.061 Uiso 1 1 calc R . .
C27 C 0.09085(11) 0.42329(16) 0.22198(5) 0.0619(9) Uani 1 1 d G . .
H27 H 0.1036 0.3846 0.2460 0.074 Uiso 1 1 calc R . .
C28 C 0.13952(8) 0.49804(15) 0.21093(5) 0.0514(7) Uani 1 1 d G . .
H28 H 0.1856 0.5104 0.2274 0.062 Uiso 1 1 calc R . .
C29 C 0.13890(11) 0.71659(17) 0.12055(6) 0.0255(4) Uani 1 1 d . . .
C30 C 0.11067(13) 0.81491(18) 0.12702(7) 0.0305(5) Uani 1 1 d . . .
H30 H 0.1210 0.8457 0.1529 0.037 Uiso 1 1 calc R . .
C31 C 0.06778(13) 0.8685(2) 0.09649(8) 0.0357(5) Uani 1 1 d . . .
H31 H 0.0484 0.9352 0.1014 0.043 Uiso 1 1 calc R . .
C32 C 0.05333(14) 0.8242(2) 0.05883(8) 0.0378(6) Uani 1 1 d . . .
H32 H 0.0239 0.8606 0.0378 0.045 Uiso 1 1 calc R . .
C33 C 0.08136(14) 0.7275(2) 0.05155(7) 0.0381(6) Uani 1 1 d . . .
H33 H 0.0715 0.6978 0.0255 0.046 Uiso 1 1 calc R . .
C34 C 0.12413(13) 0.67344(19) 0.08228(7) 0.0319(5) Uani 1 1 d . . .
H34 H 0.1433 0.6068 0.0772 0.038 Uiso 1 1 calc R . .
C35 C 0.29851(9) 0.78248(9) 0.09028(5) 0.0327(5) Uani 1 1 d G . .
C36 C 0.31276(9) 0.82057(12) 0.12927(5) 0.0392(6) Uani 1 1 d G . .
H36 H 0.3349 0.7769 0.1504 0.047 Uiso 1 1 calc R . .
C37 C 0.29458(10) 0.92259(13) 0.13741(6) 0.0564(9) Uani 1 1 d G . .
H37 H 0.3043 0.9486 0.1641 0.068 Uiso 1 1 calc R . .
C38 C 0.26216(10) 0.98651(9) 0.10655(8) 0.0710(12) Uani 1 1 d G . .
H38 H 0.2497 1.0562 0.1121 0.085 Uiso 1 1 calc R . .
C39 C 0.24790(10) 0.94842(13) 0.06756(7) 0.0652(11) Uani 1 1 d G . .
H39 H 0.2257 0.9921 0.0465 0.078 Uiso 1 1 calc R . .
C40 C 0.26608(10) 0.84640(14) 0.05942(4) 0.0484(7) Uani 1 1 d G . .
H40 H 0.2563 0.8204 0.0328 0.058 Uiso 1 1 calc R . .
C41 C 0.42239(5) 0.65014(12) 0.08040(4) 0.0251(4) Uani 1 1 d G . .
C42 C 0.45359(7) 0.61730(13) 0.04700(4) 0.0333(5) Uani 1 1 d G . .
H42 H 0.4225 0.5924 0.0239 0.040 Uiso 1 1 calc R . .
C43 C 0.53028(8) 0.62084(14) 0.04736(4) 0.0413(6) Uani 1 1 d G . .
H43 H 0.5516 0.5984 0.0245 0.050 Uiso 1 1 calc R . .
C44 C 0.57577(5) 0.65723(13) 0.08112(5) 0.0369(6) Uani 1 1 d G . .
H44 H 0.6282 0.6596 0.0814 0.044 Uiso 1 1 calc R . .
C45 C 0.54458(7) 0.69006(13) 0.11452(4) 0.0345(5) Uani 1 1 d G . .
H45 H 0.5757 0.7149 0.1376 0.041 Uiso 1 1 calc R . .
C46 C 0.46789(7) 0.68652(12) 0.11416(4) 0.0312(5) Uani 1 1 d G . .
H46 H 0.4466 0.7090 0.1370 0.037 Uiso 1 1 calc R . .
C47 C 0.51550(12) 1.02330(15) -0.01781(9) 0.0309(10) Uani 0.50 1 d PD . .
C48 C 0.55806(12) 0.96313(17) 0.01152(7) 0.0434(7) Uani 1 1 d D . .
H48A H 0.6090 0.9501 0.0096 0.052 Uiso 0.50 1 calc PR . .
H48B H 0.581(3) 0.922(5) 0.0308(19) 0.048(18) Uiso 0.50 1 d P . .
C49 C 0.5264(3) 0.9226(3) 0.04335(10) 0.0585(19) Uani 0.50 1 d PD . .
H49 H 0.5562 0.8819 0.0629 0.070 Uiso 0.50 1 calc PR . .
C50 C 0.4524(3) 0.9396(3) 0.04742(17) 0.0615(10) Uani 0.50 1 d PD . .
H50 H 0.4324 0.9106 0.0697 0.074 Uiso 0.50 1 calc PR . .
C51 C 0.4071(3) 0.9985(3) 0.01939(11) 0.0596(17) Uani 0.50 1 d PD . .
H51 H 0.3562 1.0113 0.0213 0.072 Uiso 0.50 1 calc PR . .
C52 C 0.5470(2) 1.0694(3) -0.05305(8) 0.0615(10) Uani 0.50 1 d PD . .
H52A H 0.5077 1.1063 -0.0703 0.092 Uiso 0.50 1 calc PR . .
H52B H 0.5669 1.0137 -0.0684 0.092 Uiso 0.50 1 calc PR . .
H52C H 0.5871 1.1180 -0.0434 0.092 Uiso 0.50 1 calc PR . .
P1 P 0.19047(3) 0.65189(4) 0.164140(17) 0.02468(12) Uani 1 1 d . . .
P2 P 0.31902(3) 0.64585(4) 0.077209(16) 0.02441(12) Uani 1 1 d . . .
Zr1 Zr 0.329432(10) 0.429262(15) 0.157282(6) 0.01955(6) Uani 1 1 d . A .
C7A C 0.3831(2) 0.6462(3) 0.26770(8) 0.0427(8) Uani 0.704(5) 1 d PDU A 1
H7A1 H 0.3672 0.7177 0.2733 0.051 Uiso 0.704(5) 1 calc PR A 1
H7A2 H 0.4281 0.6293 0.2868 0.051 Uiso 0.704(5) 1 calc PR A 1
C8A C 0.3212(2) 0.56947(19) 0.27252(13) 0.0435(8) Uani 0.704(5) 1 d PDU A 1
H8A1 H 0.2769 0.5892 0.2534 0.052 Uiso 0.704(5) 1 calc PR A 1
H8A2 H 0.3078 0.5777 0.2999 0.052 Uiso 0.704(5) 1 calc PR A 1
C8B C 0.3394(6) 0.5593(3) 0.2872(2) 0.0443(9) Uani 0.296(5) 1 d PDU A 2
H8B1 H 0.3847 0.5661 0.3071 0.053 Uiso 0.296(5) 1 calc PR A 2
H8B2 H 0.2950 0.5697 0.3008 0.053 Uiso 0.296(5) 1 calc PR A 2
C7B C 0.3405(4) 0.6355(7) 0.2527(2) 0.0438(9) Uani 0.296(5) 1 d PDU A 2
H7B1 H 0.3397 0.7058 0.2646 0.053 Uiso 0.296(5) 1 calc PR A 2
H7B2 H 0.2924 0.6270 0.2352 0.053 Uiso 0.296(5) 1 calc PR A 2

loop_
_atom_site_aniso_label
_atom_site_aniso_U_11
_atom_site_aniso_U_22
_atom_site_aniso_U_33
_atom_site_aniso_U_23
_atom_site_aniso_U_13
_atom_site_aniso_U_12
C1 0.0192(9) 0.0220(10) 0.0257(10) -0.0040(8) 0.0014(7) -0.0052(8)
C2 0.0196(9) 0.0198(9) 0.0232(9) -0.0013(8) 0.0018(7) -0.0060(8)
C3 0.0225(10) 0.0395(13) 0.0291(11) -0.0054(10) -0.0008(9) 0.0036(9)
C4 0.0204(10) 0.0440(14) 0.0269(11) -0.0005(10) 0.0012(8) -0.0087(9)
C5 0.0269(11) 0.0350(12) 0.0261(11) -0.0065(9) -0.0064(9) -0.0016(9)
C6 0.0339(13) 0.0398(14) 0.0392(13) -0.0144(11) -0.0013(10) -0.0039(11)
C9 0.0482(16) 0.0623(18) 0.0296(12) 0.0119(12) 0.0112(11) 0.0164(14)
C10 0.0249(10) 0.0485(14) 0.0208(10) 0.0014(10) -0.0002(8) 0.0023(10)
C11 0.0289(11) 0.0381(13) 0.0286(11) 0.0051(10) -0.0019(9) 0.0022(10)
C12 0.0432(14) 0.0405(14) 0.0402(14) 0.0132(11) 0.0043(11) 0.0047(12)
C13 0.0434(14) 0.0255(12) 0.0496(15) 0.0068(11) 0.0061(12) 0.0030(10)
C14 0.0313(11) 0.0174(10) 0.0410(13) 0.0003(9) 0.0062(10) -0.0056(8)
C15 0.0297(11) 0.0242(11) 0.0439(13) 0.0010(10) 0.0141(10) -0.0095(9)
C16 0.0189(10) 0.0237(10) 0.0441(13) -0.0049(9) 0.0041(9) -0.0084(8)
C17 0.0226(10) 0.0233(10) 0.0328(11) -0.0071(9) 0.0008(8) -0.0082(8)
C18 0.0315(12) 0.0365(13) 0.0315(12) -0.0077(10) -0.0056(9) -0.0060(10)
C19 0.0445(14) 0.0459(15) 0.0305(12) -0.0081(11) 0.0051(11) -0.0103(12)
C20 0.0374(13) 0.0467(15) 0.0384(13) -0.0183(12) 0.0088(11) -0.0075(11)
C21 0.0283(11) 0.0338(12) 0.0401(13) -0.0117(10) 0.0055(10) -0.0009(10)
C22 0.0243(10) 0.0214(10) 0.0349(11) -0.0082(9) 0.0032(9) -0.0053(8)
C23 0.0235(10) 0.0304(11) 0.0334(11) -0.0058(9) 0.0138(9) -0.0002(9)
C24 0.0266(12) 0.0407(14) 0.0517(15) 0.0043(12) 0.0062(11) -0.0065(10)
C25 0.0313(13) 0.0488(16) 0.0654(19) -0.0028(14) 0.0137(13) -0.0138(12)
C26 0.0499(17) 0.0446(16) 0.0649(19) -0.0015(14) 0.0346(15) -0.0133(13)
C27 0.063(2) 0.074(2) 0.0508(18) 0.0221(17) 0.0168(15) -0.0159(18)
C28 0.0430(15) 0.073(2) 0.0392(14) 0.0123(14) 0.0085(12) -0.0160(15)
C29 0.0181(9) 0.0294(11) 0.0294(11) -0.0045(9) 0.0048(8) -0.0049(8)
C30 0.0295(11) 0.0313(12) 0.0317(11) -0.0054(9) 0.0073(9) -0.0035(9)
C31 0.0333(12) 0.0315(12) 0.0433(14) 0.0032(10) 0.0092(10) 0.0009(10)
C32 0.0287(12) 0.0469(15) 0.0369(13) 0.0097(11) 0.0014(10) -0.0055(11)
C33 0.0329(12) 0.0500(15) 0.0303(12) -0.0061(11) 0.0006(10) -0.0110(11)
C34 0.0274(11) 0.0330(12) 0.0353(12) -0.0102(10) 0.0041(9) -0.0064(9)
C35 0.0204(10) 0.0231(11) 0.0548(15) 0.0102(10) 0.0061(10) -0.0056(8)
C36 0.0268(12) 0.0264(12) 0.0642(17) -0.0065(11) 0.0055(11) -0.0066(9)
C37 0.0289(13) 0.0341(14) 0.105(3) -0.0214(16) 0.0062(15) -0.0077(11)
C38 0.0314(15) 0.0256(14) 0.154(4) -0.0044(19) 0.0057(19) -0.0046(12)
C39 0.0370(15) 0.0373(16) 0.120(3) 0.0344(19) 0.0047(18) 0.0029(12)
C40 0.0309(13) 0.0390(14) 0.074(2) 0.0230(14) 0.0037(13) -0.0037(11)
C41 0.0239(10) 0.0229(10) 0.0295(11) 0.0066(8) 0.0066(8) -0.0052(8)
C42 0.0317(12) 0.0379(13) 0.0310(12) 0.0012(10) 0.0061(9) -0.0018(10)
C43 0.0353(13) 0.0513(16) 0.0403(14) 0.0008(12) 0.0158(11) 0.0046(12)
C44 0.0233(11) 0.0378(13) 0.0505(15) 0.0109(11) 0.0087(10) -0.0003(10)
C45 0.0283(11) 0.0345(13) 0.0398(13) 0.0048(10) 0.0019(10) -0.0094(10)
C46 0.0291(11) 0.0333(12) 0.0323(11) -0.0012(9) 0.0084(9) -0.0086(9)
C47 0.033(2) 0.023(2) 0.038(2) -0.0059(19) 0.0081(19) -0.0045(18)
C48 0.0317(13) 0.0297(13) 0.0665(19) -0.0092(13) -0.0011(13) 0.0029(11)
C49 0.098(6) 0.027(3) 0.041(3) 0.005(2) -0.022(3) -0.016(3)
C50 0.076(2) 0.0479(19) 0.065(2) -0.0099(17) 0.0256(19) -0.0212(18)
C51 0.058(4) 0.040(3) 0.088(5) -0.010(3) 0.036(4) -0.008(3)
C52 0.076(2) 0.0479(19) 0.065(2) -0.0099(17) 0.0256(19) -0.0212(18)
P1 0.0203(3) 0.0267(3) 0.0274(3) -0.0051(2) 0.0045(2) -0.0019(2)
P2 0.0223(3) 0.0263(3) 0.0245(3) 0.0032(2) 0.0026(2) -0.0063(2)
Zr1 0.01791(10) 0.01993(10) 0.02076(10) -0.00069(7) 0.00242(7) -0.00481(7)
C7A 0.0407(16) 0.0583(17) 0.0282(16) -0.0169(13) 0.0021(12) 0.0001(14)
C8A 0.0405(17) 0.0630(17) 0.0268(17) -0.0212(14) 0.0038(13) -0.0027(14)
C8B 0.0417(19) 0.0639(19) 0.027(2) -0.0205(16) 0.0026(16) -0.0037(17)
C7B 0.0415(19) 0.0612(19) 0.0281(19) -0.0197(16) 0.0022(15) -0.0031(17)

loop_
_atom_type_symbol
_atom_type_description
_atom_type_scat_dispersion_real
_atom_type_scat_dispersion_imag
_atom_type_scat_source
C C 0.0033 0.0016 'International Tables Vol C Tables 4.2.6.8 and 6.1.1.4'
H H 0.0000 0.0000 'International Tables Vol C Tables 4.2.6.8 and 6.1.1.4'
P P 0.1023 0.0942 'International Tables Vol C Tables 4.2.6.8 and 6.1.1.4'
Zr Zr -2.9673 0.5597 'International Tables Vol C Tables 4.2.6.8 and 6.1.1.4'

loop_
_geom_angle_atom_site_label_1
_geom_angle_atom_site_label_2
_geom_angle_atom_site_label_3
_geom_angle
_geom_angle_site_symmetry_1
C2 C1 P1 138.53(17) .
C2 C1 Zr1 72.55(13) .
P1 C1 Zr1 148.56(12) .
C1 C2 P2 136.16(17) .
C1 C2 Zr1 72.28(13) .
P2 C2 Zr1 150.29(12) .
C11 C3 C4 108.7(2) .
C11 C3 Zr1 75.70(13) .
C4 C3 Zr1 74.68(13) .
C11 C3 H3 125.7 .
C4 C3 H3 125.7 .
Zr1 C3 H3 116.0 .
C5 C4 C3 107.8(2) .
C5 C4 Zr1 76.86(12) .
C3 C4 Zr1 72.15(12) .
C5 C4 H4 126.1 .
C3 C4 H4 126.1 .
Zr1 C4 H4 116.9 .
C10 C5 C4 107.3(2) .
C10 C5 C6 123.0(2) .
C4 C5 C6 129.6(2) .
C10 C5 Zr1 73.72(12) .
C4 C5 Zr1 70.80(12) .
C6 C5 Zr1 123.87(15) .
C5 C6 C7A 111.4(2) .
C5 C6 C7B 106.3(4) .
C5 C6 H6A 109.3 .
C7A C6 H6A 109.3 .
C7B C6 H6A 81.0 .
C5 C6 H6B 109.3 .
C7A C6 H6B 109.3 .
C7B C6 H6B 137.2 .
H6A C6 H6B 108.0 .
C5 C6 H6C 110.5 .
C7A C6 H6C 131.4 .
C7B C6 H6C 110.5 .
H6B C6 H6C 78.2 .
C5 C6 H6D 110.5 .
C7A C6 H6D 78.2 .
C7B C6 H6D 110.5 .
H6A C6 H6D 132.8 .
H6C C6 H6D 108.7 .
C10 C9 C8B 118.1(4) .
C10 C9 C8A 110.5(2) .
C10 C9 H9A 109.6 .
C8B C9 H9A 88.1 .
C8A C9 H9A 109.6 .
C10 C9 H9B 109.6 .
C8B C9 H9B 120.4 .
C8A C9 H9B 109.6 .
H9A C9 H9B 108.1 .
C10 C9 H9C 107.8 .
C8B C9 H9C 107.8 .
C8A C9 H9C 128.3 .
H9B C9 H9C 88.3 .
C10 C9 H9D 107.8 .
C8B C9 H9D 107.8 .
C8A C9 H9D 92.9 .
H9A C9 H9D 125.2 .
H9C C9 H9D 107.1 .
C5 C10 C11 108.8(2) .
C5 C10 C9 122.2(2) .
C11 C10 C9 128.6(2) .
C5 C10 Zr1 74.40(12) .
C11 C10 Zr1 71.90(13) .
C9 C10 Zr1 125.57(16) .
C3 C11 C10 107.4(2) .
C3 C11 C12 126.0(2) .
C10 C11 C12 126.4(2) .
C3 C11 Zr1 71.66(13) .
C10 C11 Zr1 75.82(13) .
C12 C11 Zr1 115.27(16) .
C11 C12 C13 110.4(2) .
C11 C12 H12A 109.6 .
C13 C12 H12A 109.6 .
C11 C12 H12B 109.6 .
C13 C12 H12B 109.6 .
H12A C12 H12B 108.1 .
C14 C13 C12 111.5(2) .
C14 C13 H13A 109.3 .
C12 C13 H13A 109.3 .
C14 C13 H13B 109.3 .
C12 C13 H13B 109.3 .
H13A C13 H13B 108.0 .
C22 C14 C15 106.8(2) .
C22 C14 C13 126.8(2) .
C15 C14 C13 126.1(2) .
C22 C14 Zr1 74.13(12) .
C15 C14 Zr1 71.61(12) .
C13 C14 Zr1 115.51(15) .
C16 C15 C14 109.0(2) .
C16 C15 Zr1 74.22(12) .
C14 C15 Zr1 75.40(12) .
C16 C15 H15 125.5 .
C14 C15 H15 125.5 .
Zr1 C15 H15 116.8 .
C15 C16 C17 108.0(2) .
C15 C16 Zr1 72.71(12) .
C17 C16 Zr1 74.90(12) .
C15 C16 H16 126.0 .
C17 C16 H16 126.0 .
Zr1 C16 H16 118.3 .
C16 C17 C22 107.5(2) .
C16 C17 C18 129.5(2) .
C22 C17 C18 122.9(2) .
C16 C17 Zr1 72.37(12) .
C22 C17 Zr1 73.94(12) .
C18 C17 Zr1 122.12(14) .
C17 C18 C19 110.3(2) .
C17 C18 H18A 109.6 .
C19 C18 H18A 109.6 .
C17 C18 H18B 109.6 .
C19 C18 H18B 109.6 .
H18A C18 H18B 108.1 .
C20 C19 C18 111.5(2) .
C20 C19 H19A 109.3 .
C18 C19 H19A 109.3 .
C20 C19 H19B 109.3 .
C18 C19 H19B 109.3 .
H19A C19 H19B 108.0 .
C19 C20 C21 111.7(2) .
C19 C20 H20A 109.3 .
C21 C20 H20A 109.3 .
C19 C20 H20B 109.3 .
C21 C20 H20B 109.3 .
H20A C20 H20B 107.9 .
C22 C21 C20 110.5(2) .
C22 C21 H21A 109.6 .
C20 C21 H21A 109.6 .
C22 C21 H21B 109.6 .
C20 C21 H21B 109.6 .
H21A C21 H21B 108.1 .
C14 C22 C17 108.7(2) .
C14 C22 C21 128.5(2) .
C17 C22 C21 122.7(2) .
C14 C22 Zr1 73.27(12) .
C17 C22 Zr1 73.32(12) .
C21 C22 Zr1 121.60(14) .
C24 C23 C28 120.0 .
C24 C23 P1 123.98(9) .
C28 C23 P1 116.02(9) .
C25 C24 C23 120.0 .
C25 C24 H24 120.0 .
C23 C24 H24 120.0 .
C24 C25 C26 120.0 .
C24 C25 H25 120.0 .
C26 C25 H25 120.0 .
C27 C26 C25 120.0 .
C27 C26 H26 120.0 .
C25 C26 H26 120.0 .
C28 C27 C26 120.0 .
C28 C27 H27 120.0 .
C26 C27 H27 120.0 .
C27 C28 C23 120.0 .
C27 C28 H28 120.0 .
C23 C28 H28 120.0 .
C34 C29 C30 118.5(2) .
C34 C29 P1 124.85(18) .
C30 C29 P1 116.58(17) .
C31 C30 C29 121.2(2) .
C31 C30 H30 119.4 .
C29 C30 H30 119.4 .
C32 C31 C30 119.4(2) .
C32 C31 H31 120.3 .
C30 C31 H31 120.3 .
C33 C32 C31 120.5(2) .
C33 C32 H32 119.8 .
C31 C32 H32 119.8 .
C32 C33 C34 120.1(2) .
C32 C33 H33 119.9 .
C34 C33 H33 119.9 .
C33 C34 C29 120.2(2) .
C33 C34 H34 119.9 .
C29 C34 H34 119.9 .
C36 C35 C40 120.0 .
C36 C35 P2 122.55(9) .
C40 C35 P2 117.43(9) .
C35 C36 C37 120.0 .
C35 C36 H36 120.0 .
C37 C36 H36 120.0 .
C36 C37 C38 120.0 .
C36 C37 H37 120.0 .
C38 C37 H37 120.0 .
C37 C38 C39 120.0 .
C37 C38 H38 120.0 .
C39 C38 H38 120.0 .
C40 C39 C38 120.0 .
C40 C39 H39 120.0 .
C38 C39 H39 120.0 .
C39 C40 C35 120.0 .
C39 C40 H40 120.0 .
C35 C40 H40 120.0 .
C42 C41 C46 120.0 .
C42 C41 P2 117.49(8) .
C46 C41 P2 122.50(8) .
C43 C42 C41 120.0 .
C43 C42 H42 120.0 .
C41 C42 H42 120.0 .
C44 C43 C42 120.0 .
C44 C43 H43 120.0 .
C42 C43 H43 120.0 .
C45 C44 C43 120.0 .
C45 C44 H44 120.0 .
C43 C44 H44 120.0 .
C44 C45 C46 120.0 .
C44 C45 H45 120.0 .
C46 C45 H45 120.0 .
C45 C46 C41 120.0 .
C45 C46 H46 120.0 .
C41 C46 H46 120.0 .
C48 C47 C48 114.3(3) 5_675
C48 C47 C52 123.1(2) 5_675
C48 C47 C52 122.7(2) .
C49 C48 C47 120.4(4) .
C49 C48 H48A 119.8 .
C47 C48 H48A 119.8 .
C49 C48 H48B 54(4) .
C47 C48 H48B 174(4) .
H48A C48 H48B 65.7 .
C48 C49 C50 121.8(5) .
C50 C49 H48B 162(3) .
C48 C49 H49 119.1 .
C50 C49 H49 119.1 .
H48B C49 H49 79.1 .
C49 C50 C51 120.7(6) .
C49 C50 H50 119.7 .
C51 C50 H50 119.7 .
C48 C51 C50 114.7(5) 5_675
C48 C51 H51 122.6 5_675
C50 C51 H51 122.6 .
C47 C52 H52A 109.5 .
C47 C52 H52B 109.5 .
H52A C52 H52B 109.5 .
C47 C52 H52C 109.5 .
H52A C52 H52C 109.5 .
H52B C52 H52C 109.5 .
C1 P1 C29 109.05(10) .
C1 P1 C23 101.16(9) .
C29 P1 C23 100.82(8) .
C2 P2 C35 105.38(9) .
C2 P2 C41 101.35(8) .
C35 P2 C41 100.96(7) .
C1 Zr1 C2 35.17(7) .
C1 Zr1 C3 139.92(8) .
C2 Zr1 C3 123.12(8) .
C1 Zr1 C15 106.45(8) .
C2 Zr1 C15 128.74(8) .
C3 Zr1 C15 107.45(8) .
C1 Zr1 C16 83.78(7) .
C2 Zr1 C16 96.80(7) .
C3 Zr1 C16 135.67(8) .
C15 Zr1 C16 33.07(8) .
C1 Zr1 C4 107.34(8) .
C2 Zr1 C4 93.17(8) .
C3 Zr1 C4 33.17(8) .
C15 Zr1 C4 137.89(8) .
C16 Zr1 C4 168.83(8) .
C1 Zr1 C11 135.20(8) .
C2 Zr1 C11 145.19(8) .
C3 Zr1 C11 32.64(8) .
C15 Zr1 C11 83.89(8) .
C16 Zr1 C11 116.87(8) .
C4 Zr1 C11 54.33(8) .
C1 Zr1 C14 137.63(7) .
C2 Zr1 C14 144.29(7) .
C3 Zr1 C14 80.92(8) .
C15 Zr1 C14 33.00(7) .
C16 Zr1 C14 54.75(7) .
C4 Zr1 C14 114.09(8) .
C11 Zr1 C14 69.35(8) .
C1 Zr1 C17 96.15(7) .
C2 Zr1 C17 89.80(7) .
C3 Zr1 C17 120.91(8) .
C15 Zr1 C17 54.45(8) .
C16 Zr1 C17 32.73(7) .
C4 Zr1 C17 142.82(7) .
C11 Zr1 C17 123.14(8) .
C14 Zr1 C17 54.51(7) .
C1 Zr1 C22 128.83(7) .
C2 Zr1 C22 115.10(7) .
C3 Zr1 C22 88.83(7) .
C15 Zr1 C22 54.15(8) .
C16 Zr1 C22 54.22(7) .
C4 Zr1 C22 116.61(8) .
C11 Zr1 C22 93.00(8) .
C14 Zr1 C22 32.61(7) .
C17 Zr1 C22 32.74(7) .
C1 Zr1 C10 102.94(8) .
C2 Zr1 C10 120.49(8) .
C3 Zr1 C10 53.54(7) .
C15 Zr1 C10 94.90(8) .
C16 Zr1 C10 123.98(8) .
C4 Zr1 C10 53.42(7) .
C11 Zr1 C10 32.27(8) .
C14 Zr1 C10 94.81(8) .
C17 Zr1 C10 147.77(8) .
C22 Zr1 C10 123.61(8) .
C1 Zr1 C5 88.51(7) .
C2 Zr1 C5 92.61(7) .
C3 Zr1 C5 53.93(8) .
C15 Zr1 C5 126.52(8) .
C16 Zr1 C5 151.13(8) .
C4 Zr1 C5 32.34(7) .
C11 Zr1 C5 53.63(8) .
C14 Zr1 C5 122.84(8) .
C17 Zr1 C5 174.72(7) .
C22 Zr1 C5 142.41(7) .
C10 Zr1 C5 31.87(8) .
C6 C7A C8A 107.8(3) .
C6 C7A H7A1 110.2 .
C8A C7A H7A1 110.2 .
C6 C7A H7A2 110.2 .
C8A C7A H7A2 110.2 .
H7A1 C7A H7A2 108.5 .
C7A C8A C9 117.2(3) .
C7A C8A H8A1 108.0 .
C9 C8A H8A1 108.0 .
C7A C8A H8A2 108.0 .
C9 C8A H8A2 108.0 .
H8A1 C8A H8A2 107.2 .
C9 C8B C7B 102.7(6) .
C9 C8B H8B1 111.2 .
C7B C8B H8B1 111.2 .
C9 C8B H8B2 111.2 .
C7B C8B H8B2 111.2 .
H8B1 C8B H8B2 109.1 .
C8B C7B C6 124.5(7) .
C8B C7B H7B1 106.2 .
C6 C7B H7B1 106.2 .
C8B C7B H7B2 106.2 .
C6 C7B H7B2 106.2 .
H7B1 C7B H7B2 106.4 .

loop_
_geom_bond_atom_site_label_1
_geom_bond_atom_site_label_2
_geom_bond_distance
_geom_bond_site_symmetry_2
C1 C2 1.330(3) .
C1 P1 1.792(2) .
C1 Zr1 2.199(2) .
C2 P2 1.791(2) .
C2 Zr1 2.203(2) .
C3 C11 1.400(3) .
C3 C4 1.416(3) .
C3 Zr1 2.463(2) .
C3 H3 0.9500 .
C4 C5 1.414(3) .
C4 Zr1 2.496(2) .
C4 H4 0.9500 .
C5 C10 1.411(3) .
C5 C6 1.509(3) .
C5 Zr1 2.573(2) .
C6 C7A 1.517(2) .
C6 C7B 1.523(3) .
C6 H6A 0.9900 .
C6 H6B 0.9900 .
C6 H6C 0.9900 .
C6 H6D 0.9900 .
C9 C10 1.512(3) .
C9 C8B 1.517(3) .
C9 C8A 1.525(2) .
C9 H9A 0.9900 .
C9 H9B 0.9900 .
C9 H9C 0.9900 .
C9 H9D 0.9900 .
C10 C11 1.412(3) .
C10 Zr1 2.565(2) .
C11 C12 1.509(4) .
C11 Zr1 2.514(2) .
C12 C13 1.548(4) .
C12 H12A 0.9900 .
C12 H12B 0.9900 .
C13 C14 1.508(3) .
C13 H13A 0.9900 .
C13 H13B 0.9900 .
C14 C22 1.419(3) .
C14 C15 1.419(3) .
C14 Zr1 2.522(2) .
C15 C16 1.413(3) .
C15 Zr1 2.473(2) .
C15 H15 0.9500 .
C16 C17 1.414(3) .
C16 Zr1 2.492(2) .
C16 H16 0.9500 .
C17 C22 1.426(3) .
C17 C18 1.504(3) .
C17 Zr1 2.525(2) .
C18 C19 1.527(4) .
C18 H18A 0.9900 .
C18 H18B 0.9900 .
C19 C20 1.520(4) .
C19 H19A 0.9900 .
C19 H19B 0.9900 .
C20 C21 1.530(4) .
C20 H20A 0.9900 .
C20 H20B 0.9900 .
C21 C22 1.506(3) .
C21 H21A 0.9900 .
C21 H21B 0.9900 .
C22 Zr1 2.533(2) .
C23 C24 1.3900 .
C23 C28 1.3900 .
C23 P1 1.8568(12) .
C24 C25 1.3900 .
C24 H24 0.9500 .
C25 C26 1.3900 .
C25 H25 0.9500 .
C26 C27 1.3900 .
C26 H26 0.9500 .
C27 C28 1.3900 .
C27 H27 0.9500 .
C28 H28 0.9500 .
C29 C34 1.393(3) .
C29 C30 1.393(3) .
C29 P1 1.828(2) .
C30 C31 1.384(3) .
C30 H30 0.9500 .
C31 C32 1.380(4) .
C31 H31 0.9500 .
C32 C33 1.379(4) .
C32 H32 0.9500 .
C33 C34 1.391(4) .
C33 H33 0.9500 .
C34 H34 0.9500 .
C35 C36 1.3900 .
C35 C40 1.3900 .
C35 P2 1.8624(13) .
C36 C37 1.3900 .
C36 H36 0.9500 .
C37 C38 1.3900 .
C37 H37 0.9500 .
C38 C39 1.3900 .
C38 H38 0.9500 .
C39 C40 1.3900 .
C39 H39 0.9500 .
C40 H40 0.9500 .
C41 C42 1.3900 .
C41 C46 1.3900 .
C41 P2 1.8640(11) .
C42 C43 1.3900 .
C42 H42 0.9500 .
C43 C44 1.3900 .
C43 H43 0.9500 .
C44 C45 1.3900 .
C44 H44 0.9500 .
C45 C46 1.3900 .
C45 H45 0.9500 .
C46 H46 0.9500 .
C47 C48 1.3898(19) 5_675
C47 C48 1.3999(19) .
C47 C52 1.506(3) .
C48 C49 1.384(2) .
C48 H48A 0.9500 .
C48 H48B 0.89(6) .
C49 C50 1.385(2) .
C49 H48B 1.12(6) .
C49 H49 0.9500 .
C50 C51 1.387(2) .
C50 H50 0.9500 .
C51 C48 1.379(2) 5_675
C51 H51 0.9500 .
C52 H52A 0.9800 .
C52 H52B 0.9800 .
C52 H52C 0.9800 .
C7A C8A 1.521(2) .
C7A H7A1 0.9900 .
C7A H7A2 0.9900 .
C8A H8A1 0.9900 .
C8A H8A2 0.9900 .
C8B C7B 1.520(3) .
C8B H8B1 0.9900 .
C8B H8B2 0.9900 .
C7B H7B1 0.9900 .
C7B H7B2 0.9900 .
